data_4119785
loop_
_publ_author_name
'Dong-Xu Xue'
'Amy J. Cairns'
'Youssef Belmabkhout'
'Lukasz Wojtas'
'Yunling Liu'
'Mohamed H. Alkordi'
'Mohamed Eddaoudi'

_publ_section_title
;
 Tunable Rare-Earth fcu-MOFs: A Platform for Systematic Enhancement of CO2
 Adsorption Energetics and Uptake
;
_journal_name_full 'Journal of the American Chemical Society'
_journal_page_first 7660
_journal_page_last 7667
_journal_paper_doi 10.1021/ja401429x
_journal_volume 135
_journal_year 2013
_chemical_formula_sum 'C84 H42 F6 N24 O26 Y6'
_chemical_formula_weight 2450.88
_chemical_name_systematic
;
 ?
;
_space_group_IT_number 225
_symmetry_cell_setting cubic
_symmetry_space_group_name_Hall '-F 4 2 3'
_symmetry_space_group_name_H-M 'F m -3 m'
_atom_sites_solution_hydrogens geom
_atom_sites_solution_primary direct
_atom_sites_solution_secondary difmap
_audit_creation_method SHELXL-97
_cell_angle_alpha 90.00
_cell_angle_beta 90.00
_cell_angle_gamma 90.00
_cell_formula_units_Z 4
_cell_length_a 29.447(3)
_cell_length_b 29.447(3)
_cell_length_c 29.447(3)
_cell_measurement_temperature 100(2)
_cell_volume 25534(5)
_computing_cell_refinement 'APEX2 (Bruker, 2010); SAINT (Bruker, 2009)'
_computing_data_collection 'APEX2 (Bruker, 2010)'
_computing_data_reduction 'SAINT (Bruker, 2009);XPREP(Sheldrick,2008)'
_computing_publication_material 'APEX2 (Bruker, 2010)'
_computing_structure_refinement 'SHELXL-97 (Sheldrick, 2008)'
_computing_structure_solution 'SHELXS-97 (Sheldrick, 2008)'
_diffrn_ambient_temperature 100(2)
_diffrn_measured_fraction_theta_full 0.983
_diffrn_measured_fraction_theta_max 0.983
_diffrn_measurement_device_type 'Bruker X8 PROSPECTOR APEX2 CCD'
_diffrn_measurement_method 'phi and omega scans'
_diffrn_radiation_monochromator 'Incoatec Quazar Multilayer Mirror'
_diffrn_radiation_source 'Incoatec I\mS microfocus x-ray source'
_diffrn_radiation_type CuK\a
_diffrn_radiation_wavelength 1.54178
_diffrn_reflns_av_R_equivalents 0.0198
_diffrn_reflns_av_sigmaI/netI 0.0100
_diffrn_reflns_limit_h_max 24
_diffrn_reflns_limit_h_min -34
_diffrn_reflns_limit_k_max 34
_diffrn_reflns_limit_k_min -34
_diffrn_reflns_limit_l_max 33
_diffrn_reflns_limit_l_min -23
_diffrn_reflns_number 20849
_diffrn_reflns_theta_full 65.64
_diffrn_reflns_theta_max 65.64
_diffrn_reflns_theta_min 6.01
_exptl_absorpt_coefficient_mu 2.074
_exptl_absorpt_correction_T_max 0.6818
_exptl_absorpt_correction_T_min 0.6818
_exptl_absorpt_correction_type multi-scan
_exptl_absorpt_process_details 'SADABS; (Sheldrick, 2003)'
_exptl_crystal_colour colorless
_exptl_crystal_density_diffrn 0.638
_exptl_crystal_description polyhedron
_exptl_crystal_F_000 4840
_exptl_crystal_size_max 0.20
_exptl_crystal_size_mid 0.20
_exptl_crystal_size_min 0.20
_platon_squeeze_details
;
;
_refine_diff_density_max 0.675
_refine_diff_density_min -0.283
_refine_diff_density_rms 0.056
_refine_ls_extinction_method none
_refine_ls_goodness_of_fit_ref 1.059
_refine_ls_hydrogen_treatment mixed
_refine_ls_matrix_type full
_refine_ls_number_parameters 89
_refine_ls_number_reflns 1148
_refine_ls_number_restraints 71
_refine_ls_restrained_S_all 1.080
_refine_ls_R_factor_all 0.0340
_refine_ls_R_factor_gt 0.0337
_refine_ls_shift/su_max 0.001
_refine_ls_shift/su_mean 0.000
_refine_ls_structure_factor_coef Fsqd
_refine_ls_weighting_details 'calc w=1/[\s^2^(Fo^2^)+(0.0639P)^2^+110.1243P] where P=(Fo^2^+2Fc^2^)/3'
_refine_ls_weighting_scheme calc
_refine_ls_wR_factor_gt 0.1010
_refine_ls_wR_factor_ref 0.1016
_reflns_number_gt 1135
_reflns_number_total 1148
_reflns_threshold_expression >2sigma(I)
_cod_data_source_file ja401429x_si_006.cif
_cod_data_source_block YFTZBP
_cod_original_cell_volume 25535(4)
_cod_database_code 4119785

loop_
_symmetry_equiv_pos_as_xyz
'x, y, z'
'-x, -y, z'
'-x, y, -z'
'x, -y, -z'
'z, x, y'
'z, -x, -y'
'-z, -x, y'
'-z, x, -y'
'y, z, x'
'-y, z, -x'
'y, -z, -x'
'-y, -z, x'
'y, x, -z'
'-y, -x, -z'
'y, -x, z'
'-y, x, z'
'x, z, -y'
'-x, z, y'
'-x, -z, -y'
'x, -z, y'
'z, y, -x'
'z, -y, x'
'-z, y, x'
'-z, -y, -x'
'x, y+1/2, z+1/2'
'-x, -y+1/2, z+1/2'
'-x, y+1/2, -z+1/2'
'x, -y+1/2, -z+1/2'
'z, x+1/2, y+1/2'
'z, -x+1/2, -y+1/2'
'-z, -x+1/2, y+1/2'
'-z, x+1/2, -y+1/2'
'y, z+1/2, x+1/2'
'-y, z+1/2, -x+1/2'
'y, -z+1/2, -x+1/2'
'-y, -z+1/2, x+1/2'
'y, x+1/2, -z+1/2'
'-y, -x+1/2, -z+1/2'
'y, -x+1/2, z+1/2'
'-y, x+1/2, z+1/2'
'x, z+1/2, -y+1/2'
'-x, z+1/2, y+1/2'
'-x, -z+1/2, -y+1/2'
'x, -z+1/2, y+1/2'
'z, y+1/2, -x+1/2'
'z, -y+1/2, x+1/2'
'-z, y+1/2, x+1/2'
'-z, -y+1/2, -x+1/2'
'x+1/2, y, z+1/2'
'-x+1/2, -y, z+1/2'
'-x+1/2, y, -z+1/2'
'x+1/2, -y, -z+1/2'
'z+1/2, x, y+1/2'
'z+1/2, -x, -y+1/2'
'-z+1/2, -x, y+1/2'
'-z+1/2, x, -y+1/2'
'y+1/2, z, x+1/2'
'-y+1/2, z, -x+1/2'
'y+1/2, -z, -x+1/2'
'-y+1/2, -z, x+1/2'
'y+1/2, x, -z+1/2'
'-y+1/2, -x, -z+1/2'
'y+1/2, -x, z+1/2'
'-y+1/2, x, z+1/2'
'x+1/2, z, -y+1/2'
'-x+1/2, z, y+1/2'
'-x+1/2, -z, -y+1/2'
'x+1/2, -z, y+1/2'
'z+1/2, y, -x+1/2'
'z+1/2, -y, x+1/2'
'-z+1/2, y, x+1/2'
'-z+1/2, -y, -x+1/2'
'x+1/2, y+1/2, z'
'-x+1/2, -y+1/2, z'
'-x+1/2, y+1/2, -z'
'x+1/2, -y+1/2, -z'
'z+1/2, x+1/2, y'
'z+1/2, -x+1/2, -y'
'-z+1/2, -x+1/2, y'
'-z+1/2, x+1/2, -y'
'y+1/2, z+1/2, x'
'-y+1/2, z+1/2, -x'
'y+1/2, -z+1/2, -x'
'-y+1/2, -z+1/2, x'
'y+1/2, x+1/2, -z'
'-y+1/2, -x+1/2, -z'
'y+1/2, -x+1/2, z'
'-y+1/2, x+1/2, z'
'x+1/2, z+1/2, -y'
'-x+1/2, z+1/2, y'
'-x+1/2, -z+1/2, -y'
'x+1/2, -z+1/2, y'
'z+1/2, y+1/2, -x'
'z+1/2, -y+1/2, x'
'-z+1/2, y+1/2, x'
'-z+1/2, -y+1/2, -x'
'-x, -y, -z'
'x, y, -z'
'x, -y, z'
'-x, y, z'
'-z, -x, -y'
'-z, x, y'
'z, x, -y'
'z, -x, y'
'-y, -z, -x'
'y, -z, x'
'-y, z, x'
'y, z, -x'
'-y, -x, z'
'y, x, z'
'-y, x, -z'
'y, -x, -z'
'-x, -z, y'
'x, -z, -y'
'x, z, y'
'-x, z, -y'
'-z, -y, x'
'-z, y, -x'
'z, -y, -x'
'z, y, x'
'-x, -y+1/2, -z+1/2'
'x, y+1/2, -z+1/2'
'x, -y+1/2, z+1/2'
'-x, y+1/2, z+1/2'
'-z, -x+1/2, -y+1/2'
'-z, x+1/2, y+1/2'
'z, x+1/2, -y+1/2'
'z, -x+1/2, y+1/2'
'-y, -z+1/2, -x+1/2'
'y, -z+1/2, x+1/2'
'-y, z+1/2, x+1/2'
'y, z+1/2, -x+1/2'
'-y, -x+1/2, z+1/2'
'y, x+1/2, z+1/2'
'-y, x+1/2, -z+1/2'
'y, -x+1/2, -z+1/2'
'-x, -z+1/2, y+1/2'
'x, -z+1/2, -y+1/2'
'x, z+1/2, y+1/2'
'-x, z+1/2, -y+1/2'
'-z, -y+1/2, x+1/2'
'-z, y+1/2, -x+1/2'
'z, -y+1/2, -x+1/2'
'z, y+1/2, x+1/2'
'-x+1/2, -y, -z+1/2'
'x+1/2, y, -z+1/2'
'x+1/2, -y, z+1/2'
'-x+1/2, y, z+1/2'
'-z+1/2, -x, -y+1/2'
'-z+1/2, x, y+1/2'
'z+1/2, x, -y+1/2'
'z+1/2, -x, y+1/2'
'-y+1/2, -z, -x+1/2'
'y+1/2, -z, x+1/2'
'-y+1/2, z, x+1/2'
'y+1/2, z, -x+1/2'
'-y+1/2, -x, z+1/2'
'y+1/2, x, z+1/2'
'-y+1/2, x, -z+1/2'
'y+1/2, -x, -z+1/2'
'-x+1/2, -z, y+1/2'
'x+1/2, -z, -y+1/2'
'x+1/2, z, y+1/2'
'-x+1/2, z, -y+1/2'
'-z+1/2, -y, x+1/2'
'-z+1/2, y, -x+1/2'
'z+1/2, -y, -x+1/2'
'z+1/2, y, x+1/2'
'-x+1/2, -y+1/2, -z'
'x+1/2, y+1/2, -z'
'x+1/2, -y+1/2, z'
'-x+1/2, y+1/2, z'
'-z+1/2, -x+1/2, -y'
'-z+1/2, x+1/2, y'
'z+1/2, x+1/2, -y'
'z+1/2, -x+1/2, y'
'-y+1/2, -z+1/2, -x'
'y+1/2, -z+1/2, x'
'-y+1/2, z+1/2, x'
'y+1/2, z+1/2, -x'
'-y+1/2, -x+1/2, z'
'y+1/2, x+1/2, z'
'-y+1/2, x+1/2, -z'
'y+1/2, -x+1/2, -z'
'-x+1/2, -z+1/2, y'
'x+1/2, -z+1/2, -y'
'x+1/2, z+1/2, y'
'-x+1/2, z+1/2, -y'
'-z+1/2, -y+1/2, x'
'-z+1/2, y+1/2, -x'
'z+1/2, -y+1/2, -x'
'z+1/2, y+1/2, x'

loop_
_atom_site_label
_atom_site_type_symbol
_atom_site_fract_x
_atom_site_fract_y
_atom_site_fract_z
_atom_site_U_iso_or_equiv
_atom_site_adp_type
_atom_site_occupancy
_atom_site_symmetry_multiplicity
_atom_site_calc_flag
_atom_site_refinement_flags
Y1 Y 0.5000 0.5000 0.407064(13) 0.0120(2) Uani 1 8 d S
O11 O 0.45754(5) 0.54246(5) 0.45754(5) 0.0014(5) Uani 1 6 d S
O12 O 0.5000 0.5000 0.32427(17) 0.076(2) Uani 1 8 d S
O1 O 0.5000 0.5715(3) 0.3747(3) 0.0280(14) Uani 0.50 2 d SPU
N1 N 0.5000 0.5828(3) 0.3857(2) 0.023(2) Uani 0.50 2 d SPDU
N2 N 0.5000 0.60222(18) 0.34479(17) 0.0361(13) Uani 0.50 2 d SPD
C1 C 0.5000 0.6124(3) 0.3876(3) 0.033(2) Uani 0.50 4 d SPU
C2 C 0.5000 0.64720(11) 0.35280(11) 0.0459(13) Uani 1 4 d SD
C3 C 0.5116(2) 0.6379(3) 0.3079(4) 0.058(4) Uani 0.25 1 d PDU
H3 H 0.5194 0.6084 0.3001 0.070 Uiso 0.13 1 d PR
C4 C 0.5117(2) 0.67138(18) 0.27393(18) 0.072(4) Uani 0.50 1 d PDU
H4A H 0.5194 0.6641 0.2443 0.086 Uiso 0.25 1 d PR
H4B H 0.5199(5) 0.6419(4) 0.2656(11) 0.086 Uiso 0.25 1 d PD
C5 C 0.5000 0.7152(3) 0.2848(3) 0.073(4) Uani 0.50 4 d SPDU
C6 C 0.5000 0.7500 0.2500 0.081(3) Uani 1 8 d SD
C7 C 0.5118(3) 0.7045(4) 0.2405(3) 0.073(5) Uani 0.25 1 d PDU
H7 H 0.5197(5) 0.6971(8) 0.2109(5) 0.088 Uiso 0.25 1 d PD
C8 C 0.5000 0.6819(2) 0.3181(2) 0.057(3) Uani 0.50 4 d SPD
F1 F 0.5239(5) 0.5954(5) 0.2934(6) 0.151(10) Uani 0.13 1 d PDU

loop_
_atom_site_aniso_label
_atom_site_aniso_U_11
_atom_site_aniso_U_22
_atom_site_aniso_U_33
_atom_site_aniso_U_23
_atom_site_aniso_U_13
_atom_site_aniso_U_12
Y1 0.0148(2) 0.0148(2) 0.0065(3) 0.000 0.000 0.000
O11 0.0014(5) 0.0014(5) 0.0014(5) -0.0012(5) 0.0012(5) -0.0012(5)
O12 0.107(3) 0.107(3) 0.013(2) 0.000 0.000 0.000
O1 0.042(3) 0.025(3) 0.017(3) 0.008(3) 0.000 0.000
N1 0.036(3) 0.024(5) 0.010(4) 0.011(3) 0.000 0.000
N2 0.060(4) 0.030(3) 0.018(3) 0.013(2) 0.000 0.000
C1 0.043(5) 0.028(3) 0.028(3) 0.016(5) 0.000 0.000
C2 0.080(4) 0.0287(16) 0.0287(16) 0.017(2) 0.000 0.000
C3 0.096(13) 0.035(4) 0.044(5) 0.016(4) 0.010(5) 0.008(5)
C4 0.137(11) 0.042(3) 0.038(2) 0.023(2) 0.015(4) 0.014(4)
C5 0.145(12) 0.037(4) 0.037(4) 0.023(5) 0.000 0.000
C6 0.172(11) 0.035(3) 0.035(3) 0.023(4) 0.000 0.000
C7 0.126(15) 0.046(5) 0.048(6) 0.019(5) 0.024(7) 0.011(6)
C8 0.107(10) 0.033(3) 0.033(3) 0.018(4) 0.000 0.000
F1 0.23(2) 0.094(12) 0.133(15) 0.057(11) 0.017(13) 0.045(12)

loop_
_atom_type_symbol
_atom_type_description
_atom_type_scat_dispersion_real
_atom_type_scat_dispersion_imag
_atom_type_scat_source
C C 0.0181 0.0091 'International Tables Vol C Tables 4.2.6.8 and 6.1.1.4'
H H 0.0000 0.0000 'International Tables Vol C Tables 4.2.6.8 and 6.1.1.4'
N N 0.0311 0.0180 'International Tables Vol C Tables 4.2.6.8 and 6.1.1.4'
O O 0.0492 0.0322 'International Tables Vol C Tables 4.2.6.8 and 6.1.1.4'
Y Y -0.2670 2.0244 'International Tables Vol C Tables 4.2.6.8 and 6.1.1.4'
F F 0.0727 0.0534 'International Tables Vol C Tables 4.2.6.8 and 6.1.1.4'

loop_
_geom_angle_atom_site_label_1
_geom_angle_atom_site_label_2
_geom_angle_atom_site_label_3
_geom_angle
_geom_angle_site_symmetry_1
_geom_angle_site_symmetry_3
O11 Y1 O11 65.54(6) . 100_655
O11 Y1 O11 99.90(11) . 2_665
O11 Y1 O11 65.54(6) 100_655 2_665
O11 Y1 O11 65.54(6) . 99_565
O11 Y1 O11 99.90(11) 100_655 99_565
O11 Y1 O11 65.54(6) 2_665 99_565
O11 Y1 O1 139.34(10) . 110
O11 Y1 O1 76.85(15) 100_655 110
O11 Y1 O1 76.85(15) 2_665 110
O11 Y1 O1 139.34(10) 99_565 110
O11 Y1 O1 76.85(15) . 109_665
O11 Y1 O1 139.34(10) 100_655 109_665
O11 Y1 O1 139.34(10) 2_665 109_665
O11 Y1 O1 76.85(15) 99_565 109_665
O1 Y1 O1 131.3(3) 110 109_665
O11 Y1 O1 139.34(10) . 2_665
O11 Y1 O1 139.34(10) 100_655 2_665
O11 Y1 O1 76.85(15) 2_665 2_665
O11 Y1 O1 76.85(15) 99_565 2_665
O1 Y1 O1 80.20(13) 110 2_665
O1 Y1 O1 80.20(13) 109_665 2_665
O11 Y1 O1 76.85(15) . .
O11 Y1 O1 76.85(15) 100_655 .
O11 Y1 O1 139.34(10) 2_665 .
O11 Y1 O1 139.34(10) 99_565 .
O1 Y1 O1 80.20(13) 110 .
O1 Y1 O1 80.20(13) 109_665 .
O1 Y1 O1 131.3(3) 2_665 .
O11 Y1 O12 130.05(6) . .
O11 Y1 O12 130.05(6) 100_655 .
O11 Y1 O12 130.05(6) 2_665 .
O11 Y1 O12 130.05(6) 99_565 .
O1 Y1 O12 65.63(17) 110 .
O1 Y1 O12 65.63(17) 109_665 .
O1 Y1 O12 65.63(17) 2_665 .
O1 Y1 O12 65.63(17) . .
O11 Y1 N1 68.69(11) . 109_665
O11 Y1 N1 133.22(9) 100_655 109_665
O11 Y1 N1 133.22(9) 2_665 109_665
O11 Y1 N1 68.69(11) 99_565 109_665
O1 Y1 N1 141.17(19) 110 109_665
O1 Y1 N1 84.09(6) 2_665 109_665
O1 Y1 N1 84.09(6) . 109_665
O12 Y1 N1 75.54(13) . 109_665
O11 Y1 N1 133.22(9) . 2_665
O11 Y1 N1 133.22(9) 100_655 2_665
O11 Y1 N1 68.69(11) 2_665 2_665
O11 Y1 N1 68.69(11) 99_565 2_665
O1 Y1 N1 84.09(6) 110 2_665
O1 Y1 N1 84.09(6) 109_665 2_665
O1 Y1 N1 141.17(19) . 2_665
O12 Y1 N1 75.54(13) . 2_665
N1 Y1 N1 86.43(6) 109_665 2_665
O11 Y1 N1 133.22(9) . 110
O11 Y1 N1 68.69(11) 100_655 110
O11 Y1 N1 68.69(11) 2_665 110
O11 Y1 N1 133.22(9) 99_565 110
O1 Y1 N1 141.17(19) 109_665 110
O1 Y1 N1 84.09(6) 2_665 110
O1 Y1 N1 84.09(6) . 110
O12 Y1 N1 75.54(13) . 110
N1 Y1 N1 151.1(3) 109_665 110
N1 Y1 N1 86.43(6) 2_665 110
Y1 O11 Y1 113.80(5) 105_666 .
Y1 O11 Y1 113.80(5) 105_666 5
Y1 O11 Y1 113.80(5) . 5
N2 O1 C1 61.7(5) . .
N2 O1 N1 89.1(7) . 19_666
N2 O1 Y1 160.2(5) . .
C1 O1 Y1 138.1(6) . .
N1 O1 Y1 110.8(6) 19_666 .
C1 N1 N2 68.1(8) . .
N1 N1 N2 109.6(3) 19_666 .
N2 N1 O1 109.7(8) . 114_566
C1 N1 Y1 162.0(8) . .
N1 N1 Y1 120.54(13) 19_666 .
N2 N1 Y1 129.9(4) . .
O1 N1 Y1 120.4(7) 114_566 .
O1 N2 C1 59.2(5) . .
O1 N2 C2 125.7(6) . .
C1 N2 C2 66.5(5) . .
N1 N2 C2 105.3(5) . .
O1 N2 C3 167.1(3) . 100_655
C1 N2 C3 121.7(7) . 100_655
N1 N2 C3 157.6(5) . 100_655
C2 N2 C3 57.0(5) . 100_655
O1 N2 C3 167.1(3) . .
C1 N2 C3 121.7(7) . .
N1 N2 C3 157.6(5) . .
C2 N2 C3 57.0(5) . .
O1 N2 F1 122.8(7) . 100_655
C1 N2 F1 154.6(5) . 100_655
N1 N2 F1 139.6(6) . 100_655
C2 N2 F1 106.0(6) . 100_655
C3 N2 F1 50.0(6) 100_655 100_655
C3 N2 F1 62.7(6) . 100_655
O1 N2 F1 122.8(7) . .
C1 N2 F1 154.6(5) . .
N1 N2 F1 139.6(6) . .
C2 N2 F1 106.0(6) . .
C3 N2 F1 62.7(6) 100_655 .
C3 N2 F1 50.0(6) . .
F1 N2 F1 49.5(10) 100_655 .
O1 N2 H3 136.5 . .
C1 N2 H3 148.8 . .
N1 N2 H3 151.2 . .
C2 N2 H3 92.0 . .
C3 N2 H3 50.5 100_655 .
F1 N2 H3 50.3 100_655 .
N1 C1 N1 97.1(15) 19_666 .
N1 C1 O1 111.1(10) 19_666 .
N1 C1 O1 111.1(10) . 114_566
O1 C1 O1 125.0(10) . 114_566
N1 C1 N2 73.0(5) 19_666 114_566
N1 C1 N2 170.2(11) . 114_566
O1 C1 N2 175.9(9) . 114_566
O1 C1 N2 59.1(5) 114_566 114_566
N1 C1 N2 170.2(11) 19_666 .
N1 C1 N2 73.0(5) . .
O1 C1 N2 59.1(5) . .
O1 C1 N2 175.9(9) 114_566 .
N2 C1 N2 116.8(9) 114_566 .
N1 C1 C2 131.4(7) 19_666 .
N1 C1 C2 131.4(7) . .
O1 C1 C2 117.5(5) . .
O1 C1 C2 117.5(5) 114_566 .
N2 C1 C2 58.4(5) 114_566 .
N2 C1 C2 58.4(5) . .
N2 C2 N2 110.2(5) 114_566 .
N2 C2 C3 165.7(3) 114_566 100_655
N2 C2 C3 68.9(4) . 100_655
N2 C2 C3 68.9(4) 114_566 114_566
N2 C2 C3 165.7(3) . 114_566
C3 C2 C3 115.8(9) 100_655 114_566
N2 C2 C3 68.9(4) 114_566 19_666
N2 C2 C3 165.7(3) . 19_666
C3 C2 C3 108.3(8) 100_655 19_666
N2 C2 C3 165.7(3) 114_566 .
N2 C2 C3 68.9(4) . .
C3 C2 C3 108.3(8) 114_566 .
C3 C2 C3 115.8(9) 19_666 .
N2 C2 C8 124.9(3) 114_566 .
N2 C2 C8 124.9(3) . .
C3 C2 C8 57.9(4) 100_655 .
C3 C2 C8 57.9(4) 114_566 .
C3 C2 C8 57.9(4) 19_666 .
C3 C2 C8 57.9(4) . .
N2 C2 C1 55.1(3) 114_566 .
N2 C2 C1 55.1(3) . .
C3 C2 C1 122.1(4) 100_655 .
C3 C2 C1 122.1(4) 114_566 .
C3 C2 C1 122.1(4) 19_666 .
C3 C2 C1 122.1(4) . .
C8 C2 C1 180.0(6) . .
C3 C3 F1 105.3(4) 100_655 .
C3 C3 C8 75.6(3) 100_655 .
F1 C3 C8 174.2(12) . .
C3 C3 C2 75.8(3) 100_655 .
F1 C3 C2 122.8(10) . .
C8 C3 C2 63.0(6) . .
C3 C3 C4 90.11(17) 100_655 .
F1 C3 C4 114.7(11) . .
C8 C3 C4 59.5(6) . .
C2 C3 C4 122.5(8) . .
C3 C3 N2 77.2(3) 100_655 .
F1 C3 N2 70.1(9) . .
C8 C3 N2 115.6(8) . .
C2 C3 N2 54.1(4) . .
C4 C3 N2 167.3(4) . .
C3 C3 C4 63.9(5) 100_655 100_655
F1 C3 C4 119.5(10) . 100_655
C8 C3 C4 55.5(5) . 100_655
C2 C3 C4 111.9(8) . 100_655
N2 C3 C4 141.1(7) . 100_655
C3 C3 F1 51.6(7) 100_655 100_655
F1 C3 F1 53.7(10) . 100_655
C8 C3 F1 126.9(9) . 100_655
C2 C3 F1 103.5(9) . 100_655
C4 C3 F1 110.0(7) . 100_655
N2 C3 F1 62.5(7) . 100_655
C4 C3 F1 91.9(8) 100_655 100_655
C3 C3 H3 104.3 100_655 .
C8 C3 H3 178.2 . .
C2 C3 H3 118.8 . .
C4 C3 H3 118.7 . .
N2 C3 H3 66.1 . .
C4 C3 H3 122.7 100_655 .
F1 C3 H3 52.8 100_655 .
C3 C3 H4B 100.9(4) 100_655 .
F1 C3 H4B 74.3(10) . .
C8 C3 H4B 99.9(9) . .
C2 C3 H4B 162.9(10) . .
N2 C3 H4B 142.2(10) . .
C4 C3 H4B 53.2(7) 100_655 .
F1 C3 H4B 86.5(9) 100_655 .
H3 C3 H4B 78.3 . .
C4 C4 C5 75.4(3) 100_655 .
C4 C4 C8 75.5(3) 100_655 .
C5 C4 C8 60.4(6) . .
C4 C4 C7 90.1(2) 100_655 .
C5 C4 C7 60.3(6) . .
C8 C4 C7 120.7(7) . .
C4 C4 C3 89.89(17) 100_655 .
C5 C4 C3 119.6(8) . .
C8 C4 C3 59.2(6) . .
C7 C4 C3 179.9(10) . .
C4 C4 C7 63.4(5) 100_655 100_655
C5 C4 C7 56.2(6) . 100_655
C8 C4 C7 110.1(7) . 100_655
C3 C4 C7 153.3(5) . 100_655
C4 C4 C3 63.9(5) 100_655 100_655
C5 C4 C3 109.4(7) . 100_655
C8 C4 C3 55.3(5) . 100_655
C7 C4 C3 154.0(5) . 100_655
C7 C4 C3 127.3(9) 100_655 100_655
C4 C4 H4A 104.2 100_655 .
C5 C4 H4A 119.8 . .
C8 C4 H4A 179.6 . .
C7 C4 H4A 59.6 . .
C3 C4 H4A 120.6 . .
C7 C4 H4A 69.9 100_655 .
C3 C4 H4A 124.4 100_655 .
C4 C4 H4B 104.8(6) 100_655 .
C5 C4 H4B 178(2) . .
C8 C4 H4B 121(2) . .
C7 C4 H4B 117.9(19) . .
C3 C4 H4B 62(2) . .
C7 C4 H4B 122.2(17) 100_655 .
C3 C4 H4B 72.2(19) 100_655 .
H4A C4 H4B 58.4 . .
C4 C5 C4 112.0(8) 100_655 19_666
C4 C5 C4 120.1(9) . 19_666
C4 C5 C4 120.1(9) 100_655 114_566
C4 C5 C4 112.0(8) . 114_566
C4 C5 C8 60.0(5) 100_655 .
C4 C5 C8 60.0(5) . .
C4 C5 C8 60.0(5) 19_666 .
C4 C5 C8 60.0(5) 114_566 .
C4 C5 C7 60.3(5) 100_655 100_655
C4 C5 C7 68.3(5) . 100_655
C4 C5 C7 150.9(6) 19_666 100_655
C4 C5 C7 179.7(10) 114_566 100_655
C8 C5 C7 120.3(6) . 100_655
C4 C5 C7 68.3(5) 100_655 .
C4 C5 C7 60.3(5) . .
C4 C5 C7 179.7(10) 19_666 .
C4 C5 C7 150.9(6) 114_566 .
C8 C5 C7 120.3(6) . .
C4 C5 C7 179.7(10) 100_655 114_566
C4 C5 C7 150.9(6) . 114_566
C4 C5 C7 68.3(5) 19_666 114_566
C4 C5 C7 60.3(5) 114_566 114_566
C8 C5 C7 120.3(6) . 114_566
C7 C5 C7 119.4(12) 100_655 114_566
C7 C5 C7 111.5(11) . 114_566
C4 C5 C7 150.9(6) 100_655 19_666
C4 C5 C7 179.7(10) . 19_666
C4 C5 C7 60.3(5) 19_666 19_666
C4 C5 C7 68.3(5) 114_566 19_666
C8 C5 C7 120.3(6) . 19_666
C7 C5 C7 111.5(11) 100_655 19_666
C7 C5 C7 119.4(12) . 19_666
C4 C5 C6 120.0(5) 100_655 .
C4 C5 C6 120.0(5) . .
C4 C5 C6 120.0(5) 19_666 .
C4 C5 C6 120.0(5) 114_566 .
C8 C5 C6 180.0(10) . .
C7 C5 C6 59.7(6) 100_655 .
C7 C5 C6 59.7(6) . .
C7 C5 C6 59.7(6) 114_566 .
C7 C5 C6 59.7(6) 19_666 .
C7 C6 C7 64.2(8) 139_554 .
C7 C6 C7 71.7(7) 42_654 .
C7 C6 C7 151.5(6) 139_554 114_566
C7 C6 C7 180.000(3) 42_654 114_566
C7 C6 C7 108.3(7) . 114_566
C7 C6 C7 71.7(7) 139_554 100_655
C7 C6 C7 64.2(8) 42_654 100_655
C7 C6 C7 115.8(8) 114_566 100_655
C7 C6 C7 108.3(7) 139_554 28_565
C7 C6 C7 115.8(8) 42_654 28_565
C7 C6 C7 151.5(6) . 28_565
C7 C6 C7 64.2(8) 114_566 28_565
C7 C6 C7 180.0(8) 100_655 28_565
C7 C6 C7 180.000(2) 139_554 19_666
C7 C6 C7 151.5(6) 42_654 19_666
C7 C6 C7 115.8(8) . 19_666
C7 C6 C7 108.3(7) 100_655 19_666
C7 C6 C7 71.7(7) 28_565 19_666
C7 C6 C7 115.8(8) 139_554 121_665
C7 C6 C7 108.3(7) 42_654 121_665
C7 C6 C7 180.0(8) . 121_665
C7 C6 C7 71.7(7) 114_566 121_665
C7 C6 C7 151.5(6) 100_655 121_665
C7 C6 C7 64.2(8) 19_666 121_665
C7 C6 C5 57.9(4) 139_554 121_665
C7 C6 C5 57.9(4) 42_654 121_665
C7 C6 C5 122.1(4) . 121_665
C7 C6 C5 122.1(4) 114_566 121_665
C7 C6 C5 122.1(4) 100_655 121_665
C7 C6 C5 57.9(4) 28_565 121_665
C7 C6 C5 122.1(4) 19_666 121_665
C7 C6 C5 57.9(4) 121_665 121_665
C7 C6 C5 122.1(4) 139_554 .
C7 C6 C5 122.1(4) 42_654 .
C7 C6 C5 57.9(4) . .
C7 C6 C5 57.9(4) 114_566 .
C7 C6 C5 57.9(4) 100_655 .
C7 C6 C5 122.1(4) 28_565 .
C7 C6 C5 57.9(4) 19_666 .
C7 C6 C5 122.1(4) 121_665 .
C5 C6 C5 180.0(9) 121_665 .
C7 C7 C4 89.9(2) 100_655 .
C7 C7 C5 75.5(3) 100_655 .
C7 C7 C6 75.8(3) 100_655 .
C4 C7 C6 121.8(8) . .
C5 C7 C6 62.4(6) . .
C7 C7 C7 90.000(3) 100_655 139_554
C4 C7 C7 179.7(6) . 139_554
C5 C7 C7 120.3(6) . 139_554
C6 C7 C7 57.9(4) . 139_554
C7 C7 C4 63.4(5) 100_655 100_655
C5 C7 C4 55.5(5) . 100_655
C6 C7 C4 111.2(7) . 100_655
C7 C7 C4 153.4(5) 139_554 100_655
C7 C7 C7 65.2(5) 100_655 42_654
C4 C7 C7 155.1(7) . 42_654
C5 C7 C7 110.6(6) . 42_654
C6 C7 C7 54.2(4) . 42_654
C4 C7 C7 128.6(9) 100_655 42_654
C7 C7 H4A 100.7 100_655 .
C5 C7 H4A 100.5 . .
C6 C7 H4A 162.9 . .
C7 C7 H4A 139.2 139_554 .
C4 C7 H4A 53.7 100_655 .
C7 C7 H4A 139.9 42_654 .
C7 C7 H7 104.5(6) 100_655 .
C4 C7 H7 120.2(19) . .
C5 C7 H7 179.7(18) . .
C6 C7 H7 118.0(18) . .
C7 C7 H7 60.1(17) 139_554 .
C4 C7 H7 124.2(16) 100_655 .
C7 C7 H7 69.6(16) 42_654 .
H4A C7 H7 79.2 . .
C3 C8 C3 118.2(11) . 19_666
C3 C8 C3 110.4(10) 100_655 19_666
C3 C8 C3 110.4(10) . 114_566
C3 C8 C3 118.2(11) 100_655 114_566
C3 C8 C4 69.2(5) . 100_655
C3 C8 C4 61.3(5) 100_655 100_655
C3 C8 C4 151.1(5) 19_666 100_655
C3 C8 C4 179.5(9) 114_566 100_655
C3 C8 C4 61.3(5) . .
C3 C8 C4 69.2(5) 100_655 .
C3 C8 C4 179.5(9) 19_666 .
C3 C8 C4 151.1(5) 114_566 .
C3 C8 C4 151.1(5) . 114_566
C3 C8 C4 179.5(9) 100_655 114_566
C3 C8 C4 69.2(5) 19_666 114_566
C3 C8 C4 61.3(5) 114_566 114_566
C4 C8 C4 119.2(8) 100_655 114_566
C4 C8 C4 111.2(7) . 114_566
C3 C8 C4 179.5(9) . 19_666
C3 C8 C4 151.1(5) 100_655 19_666
C3 C8 C4 61.3(5) 19_666 19_666
C3 C8 C4 69.2(5) 114_566 19_666
C4 C8 C4 111.2(7) 100_655 19_666
C4 C8 C4 119.2(8) . 19_666
C3 C8 C5 120.9(6) . .
C3 C8 C5 120.9(6) 100_655 .
C3 C8 C5 120.9(6) 19_666 .
C3 C8 C5 120.9(6) 114_566 .
C4 C8 C5 59.6(4) 100_655 .
C4 C8 C5 59.6(4) . .
C4 C8 C5 59.6(4) 114_566 .
C4 C8 C5 59.6(4) 19_666 .
C3 C8 C2 59.1(6) . .
C3 C8 C2 59.1(6) 100_655 .
C3 C8 C2 59.1(6) 19_666 .
C3 C8 C2 59.1(6) 114_566 .
C4 C8 C2 120.4(4) 100_655 .
C4 C8 C2 120.4(4) . .
C4 C8 C2 120.4(4) 114_566 .
C4 C8 C2 120.4(4) 19_666 .
C5 C8 C2 180.0(9) . .
C3 F1 F1 74.7(4) . 100_655
C3 F1 N2 60.0(8) . .
F1 F1 N2 65.2(5) 100_655 .
F1 F1 C3 51.6(7) 100_655 100_655
N2 F1 C3 54.8(6) . 100_655
F1 F1 H3 72.9 100_655 .
N2 F1 H3 51.7 . .

loop_
_geom_bond_atom_site_label_1
_geom_bond_atom_site_label_2
_geom_bond_distance
_geom_bond_site_symmetry_2
Y1 O11 2.3100(7) .
Y1 O11 2.3100(7) 100_655
Y1 O11 2.3100(7) 2_665
Y1 O11 2.3100(7) 99_565
Y1 O1 2.311(9) 110
Y1 O1 2.311(9) 109_665
Y1 O1 2.311(9) 2_665
Y1 O1 2.311(9) .
Y1 O12 2.438(5) .
Y1 N1 2.517(8) 109_665
Y1 N1 2.517(8) 2_665
Y1 N1 2.517(8) 110
O11 Y1 2.3100(7) 105_666
O11 Y1 2.3100(7) 5
O1 N2 1.262(11) .
O1 C1 1.264(8) .
O1 N1 1.777(8) 19_666
N1 C1 0.875(10) .
N1 N1 1.313(9) 19_666
N1 N2 1.335(8) .
N1 O1 1.777(8) 114_566
N2 C1 1.295(8) .
N2 C2 1.345(6) .
N2 C3 1.549(10) 100_655
N2 C3 1.549(10) .
N2 F1 1.682(18) 100_655
N2 F1 1.682(18) .
C1 N1 0.875(10) 19_666
C1 O1 1.264(8) 114_566
C1 N2 1.295(8) 114_566
C1 C2 1.448(11) .
C2 N2 1.345(6) 114_566
C2 C3 1.393(11) 100_655
C2 C3 1.393(11) 114_566
C2 C3 1.393(11) 19_666
C2 C3 1.393(11) .
C2 C8 1.447(10) .
C3 C3 0.686(14) 100_655
C3 F1 1.370(17) .
C3 C8 1.376(12) .
C3 C4 1.405(10) .
C3 C4 1.565(11) 100_655
C3 F1 1.686(17) 100_655
C3 H3 0.9254 .
C3 H4B 1.27(3) .
C4 C4 0.691(14) 100_655
C4 C5 1.374(8) .
C4 C8 1.380(8) .
C4 C7 1.385(10) .
C4 C7 1.548(11) 100_655
C4 C3 1.565(11) 100_655
C4 H4A 0.9254 .
C4 H4B 0.935(11) .
C5 C4 1.374(8) 100_655
C5 C4 1.374(8) 19_666
C5 C4 1.374(8) 114_566
C5 C8 1.385(15) .
C5 C7 1.385(12) 100_655
C5 C7 1.385(12) .
C5 C7 1.385(12) 114_566
C5 C7 1.385(12) 19_666
C5 C6 1.449(11) .
C6 C7 1.412(11) 139_554
C6 C7 1.412(11) 42_654
C6 C7 1.412(11) .
C6 C7 1.412(11) 114_566
C6 C7 1.412(11) 100_655
C6 C7 1.412(11) 28_565
C6 C7 1.412(11) 19_666
C6 C7 1.412(11) 121_665
C6 C5 1.449(11) 121_665
C7 C7 0.694(15) 100_655
C7 C7 1.501(19) 139_554
C7 C4 1.548(11) 100_655
C7 C7 1.653(19) 42_654
C7 H4A 1.2147 .
C7 H7 0.929(10) .
C8 C3 1.376(12) 100_655
C8 C3 1.376(12) 19_666
C8 C3 1.376(12) 114_566
C8 C4 1.380(8) 100_655
C8 C4 1.380(8) 114_566
C8 C4 1.380(8) 19_666
F1 F1 1.41(3) 100_655
F1 C3 1.686(17) 100_655
F1 H3 0.4512 .

loop_
_platon_squeeze_void_nr
_platon_squeeze_void_average_x
_platon_squeeze_void_average_y
_platon_squeeze_void_average_z
_platon_squeeze_void_volume
_platon_squeeze_void_count_electrons
_platon_squeeze_void_content
1 -0.002 -0.006 -0.003 16356 7671 ' '
